data_7007734
loop_
_publ_author_name
'Antonioli, Bianca'
'Bray, David J.'
'Clegg, Jack K.'
'Gloe, Kerstin'
'Gloe, Karsten'
'Kataeva, Olga'
'Lindoy, Leonard F.'
'McMurtrie, John C.'
'Steel, Peter J.'
'Sumby, Christopher J.'
'Wenzel, Marco'

_publ_section_title
;
 Silver(I) complexation of linked 2,2'-dipyridylamine derivatives.
 Synthetic, solvent extraction, membrane transport and X-ray structural
 studies.
;
_journal_issue 40
_journal_name_full 'Dalton transactions (Cambridge, England : 2003)'
_journal_page_first 4783
_journal_page_last 4794
_journal_paper_doi 10.1039/b609738c
_journal_year 2006
_chemical_formula_sum 'C28 H24 Ag N7 O3'
_chemical_formula_weight 614.41
_chemical_name_systematic
;
?
;
_space_group_IT_number 14
_symmetry_cell_setting monoclinic
_symmetry_space_group_name_Hall '-P 2yn'
_symmetry_space_group_name_H-M 'P 1 21/n 1'
_atom_sites_solution_hydrogens geom
_atom_sites_solution_primary direct
_atom_sites_solution_secondary difmap
_audit_creation_method SHELXL-97
_cell_angle_alpha 90.0
_cell_angle_beta 106.291(5)
_cell_angle_gamma 90.0
_cell_formula_units_Z 4
_cell_length_a 12.659(5)
_cell_length_b 12.417(5)
_cell_length_c 17.195(5)
_cell_measurement_reflns_used 8085
_cell_measurement_temperature 168(2)
_cell_measurement_theta_max 26.34
_cell_measurement_theta_min 2.34
_cell_volume 2594.3(16)
_computing_cell_refinement 'Bruker SMART'
_computing_data_collection 'Bruker SMART'
_computing_data_reduction 'Bruker SAINT'
_computing_molecular_graphics 'Bruker SHELXTL'
_computing_publication_material 'Bruker SHELXTL'
_computing_structure_refinement 'SHELXL-97 (Sheldrick, 1997)'
_computing_structure_solution 'SHELXS-97 (Sheldrick, 1990)'
_diffrn_ambient_temperature 168(2)
_diffrn_measured_fraction_theta_full 0.993
_diffrn_measured_fraction_theta_max 0.993
_diffrn_measurement_device_type 'CCD area detector'
_diffrn_measurement_method 'phi and omega scans'
_diffrn_radiation_monochromator graphite
_diffrn_radiation_source 'fine-focus sealed tube'
_diffrn_radiation_type MoK\a
_diffrn_radiation_wavelength 0.71069
_diffrn_reflns_av_R_equivalents 0.0191
_diffrn_reflns_av_sigmaI/netI 0.0099
_diffrn_reflns_limit_h_max 15
_diffrn_reflns_limit_h_min -15
_diffrn_reflns_limit_k_max 15
_diffrn_reflns_limit_k_min -15
_diffrn_reflns_limit_l_max 21
_diffrn_reflns_limit_l_min -21
_diffrn_reflns_number 31748
_diffrn_reflns_theta_full 26.36
_diffrn_reflns_theta_max 26.36
_diffrn_reflns_theta_min 2.05
_exptl_absorpt_coefficient_mu 0.822
_exptl_absorpt_correction_T_max 1.000000
_exptl_absorpt_correction_T_min 0.855763
_exptl_absorpt_correction_type multi-scan
_exptl_absorpt_process_details 'Blessing, Acta Cryst. (1995) A51 33-38'
_exptl_crystal_colour colourless
_exptl_crystal_density_diffrn 1.573
_exptl_crystal_density_meas 0
_exptl_crystal_density_method 'not measured'
_exptl_crystal_description block
_exptl_crystal_F_000 1248
_exptl_crystal_size_max 0.70
_exptl_crystal_size_mid 0.55
_exptl_crystal_size_min 0.40
_refine_diff_density_max 0.574
_refine_diff_density_min -0.391
_refine_diff_density_rms 0.049
_refine_ls_extinction_method none
_refine_ls_goodness_of_fit_ref 1.092
_refine_ls_hydrogen_treatment constr
_refine_ls_matrix_type full
_refine_ls_number_parameters 352
_refine_ls_number_reflns 5275
_refine_ls_number_restraints 0
_refine_ls_restrained_S_all 1.092
_refine_ls_R_factor_all 0.0267
_refine_ls_R_factor_gt 0.0235
_refine_ls_shift/su_max 0.006
_refine_ls_shift/su_mean 0.001
_refine_ls_structure_factor_coef Fsqd
_refine_ls_weighting_details 'calc w=1/[\s^2^(Fo^2^)+(0.0256P)^2^+1.8526P] where P=(Fo^2^+2Fc^2^)/3'
_refine_ls_weighting_scheme calc
_refine_ls_wR_factor_gt 0.0576
_refine_ls_wR_factor_ref 0.0597
_reflns_number_gt 4891
_reflns_number_total 5275
_reflns_threshold_expression >2sigma(I)
_cod_data_source_file b609738c.txt
_cod_data_source_block 3csbs
_cod_depositor_comments
;
The following automatic conversions were performed:
'_symmetry_cell_setting' value 'Monoclinic' changed to 'monoclinic'
according to '/home/saulius/struct/CIF-dictionaries/cif_core.dic'
dictionary named 'cif_core.dic' version 2.4.1 from
2010-06-29.

'_exptl_absorpt_correction_type' value 'multiscan' changed to
'multi-scan' according to
'/home/saulius/struct/CIF-dictionaries/cif_core.dic' dictionary named
'cif_core.dic' version 2.4.1 from 2010-06-29.

Automatic conversion script
Id: cif_fix_enum 1527 2010-12-29 10:47:43Z saulius 
;
_cod_original_sg_symbol_H-M P2(1)/n
_cod_database_code 7007734

loop_
_symmetry_equiv_pos_as_xyz
'x, y, z'
'-x+1/2, y+1/2, -z+1/2'
'-x, -y, -z'
'x-1/2, -y-1/2, z-1/2'

loop_
_atom_site_label
_atom_site_type_symbol
_atom_site_fract_x
_atom_site_fract_y
_atom_site_fract_z
_atom_site_U_iso_or_equiv
_atom_site_adp_type
_atom_site_occupancy
_atom_site_symmetry_multiplicity
_atom_site_calc_flag
_atom_site_refinement_flags
_atom_site_disorder_assembly
_atom_site_disorder_group
Ag1 Ag 0.147794(11) 0.280184(12) 0.370690(8) 0.03082(5) Uani 1 1 d . . .
C1 C 0.61470(14) 0.17825(15) 0.40978(10) 0.0246(3) Uani 1 1 d . . .
C2 C 0.70266(14) 0.10643(15) 0.43979(10) 0.0257(3) Uani 1 1 d . . .
C3 C 0.80939(15) 0.14145(17) 0.44654(12) 0.0343(4) Uani 1 1 d . . .
H3A H 0.8693 0.0938 0.4679 0.041 Uiso 1 1 calc R . .
C4 C 0.83038(16) 0.24466(18) 0.42277(13) 0.0371(4) Uani 1 1 d . . .
H4A H 0.9036 0.2664 0.4266 0.045 Uiso 1 1 calc R . .
C5 C 0.74397(16) 0.31512(16) 0.39354(12) 0.0341(4) Uani 1 1 d . . .
H5A H 0.7575 0.3859 0.3777 0.041 Uiso 1 1 calc R . .
C6 C 0.63660(15) 0.28181(15) 0.38741(12) 0.0297(4) Uani 1 1 d . . .
H6A H 0.5774 0.3307 0.3676 0.036 Uiso 1 1 calc R . .
N11 N 0.41389(12) 0.22358(12) 0.37850(9) 0.0269(3) Uani 1 1 d . . .
C11 C 0.49863(14) 0.13953(15) 0.40245(11) 0.0284(4) Uani 1 1 d . . .
H11A H 0.4805 0.0807 0.3620 0.034 Uiso 1 1 calc R . .
H11B H 0.4964 0.1092 0.4552 0.034 Uiso 1 1 calc R . .
C12 C 0.67866(14) -0.00678(15) 0.46376(11) 0.0299(4) Uani 1 1 d . . .
H12A H 0.6315 -0.0019 0.5008 0.036 Uiso 1 1 calc R . .
H12B H 0.6366 -0.0457 0.4146 0.036 Uiso 1 1 calc R . .
N12 N 0.77711(13) -0.06990(13) 0.50347(9) 0.0297(3) Uani 1 1 d . . .
N21 N 0.24764(12) 0.26144(12) 0.27849(9) 0.0265(3) Uani 1 1 d . . .
C22 C 0.35301(15) 0.22870(14) 0.29664(11) 0.0269(4) Uani 1 1 d . . .
C23 C 0.40155(17) 0.19672(17) 0.23625(12) 0.0365(4) Uani 1 1 d . . .
H23A H 0.4762 0.1740 0.2503 0.044 Uiso 1 1 calc R . .
C24 C 0.33943(19) 0.19879(19) 0.15606(13) 0.0419(5) Uani 1 1 d . . .
H24A H 0.3707 0.1764 0.1145 0.050 Uiso 1 1 calc R . .
C25 C 0.23140(19) 0.23371(17) 0.13676(12) 0.0392(5) Uani 1 1 d . . .
H25A H 0.1874 0.2364 0.0821 0.047 Uiso 1 1 calc R . .
C26 C 0.18935(16) 0.26461(16) 0.19932(12) 0.0318(4) Uani 1 1 d . . .
H26A H 0.1155 0.2895 0.1861 0.038 Uiso 1 1 calc R . .
N31 N 0.42783(13) 0.25136(14) 0.51581(10) 0.0317(3) Uani 1 1 d . . .
C32 C 0.39536(14) 0.29031(14) 0.43987(11) 0.0261(4) Uani 1 1 d . . .
C33 C 0.34989(15) 0.39377(15) 0.42290(11) 0.0312(4) Uani 1 1 d . . .
H33A H 0.3291 0.4207 0.3690 0.037 Uiso 1 1 calc R . .
C34 C 0.33600(17) 0.45566(17) 0.48620(13) 0.0387(5) Uani 1 1 d . . .
H34A H 0.3056 0.5259 0.4760 0.046 Uiso 1 1 calc R . .
C35 C 0.36643(17) 0.41515(17) 0.56443(12) 0.0387(5) Uani 1 1 d . . .
H35A H 0.3562 0.4559 0.6085 0.046 Uiso 1 1 calc R . .
C36 C 0.41213(16) 0.31345(18) 0.57587(11) 0.0359(4) Uani 1 1 d . . .
H36A H 0.4339 0.2855 0.6294 0.043 Uiso 1 1 calc R . .
N41 N 0.85895(12) -0.23984(13) 0.50163(9) 0.0287(3) Uani 1 1 d . . .
C42 C 0.81222(15) -0.15192(16) 0.46037(11) 0.0299(4) Uani 1 1 d . . .
C43 C 0.79524(18) -0.1430(2) 0.37637(12) 0.0434(5) Uani 1 1 d . . .
H43A H 0.7625 -0.0802 0.3481 0.052 Uiso 1 1 calc R . .
C44 C 0.8270(2) -0.2271(2) 0.33559(14) 0.0519(6) Uani 1 1 d . . .
H44A H 0.8149 -0.2231 0.2786 0.062 Uiso 1 1 calc R . .
C45 C 0.87654(19) -0.3173(2) 0.37756(14) 0.0469(5) Uani 1 1 d . . .
H45A H 0.8999 -0.3754 0.3504 0.056 Uiso 1 1 calc R . .
C46 C 0.89090(16) -0.32030(18) 0.46006(13) 0.0368(4) Uani 1 1 d . . .
H46A H 0.9250 -0.3820 0.4892 0.044 Uiso 1 1 calc R . .
N51 N 0.75994(13) -0.02028(12) 0.63064(10) 0.0301(3) Uani 1 1 d . . .
C52 C 0.82637(15) -0.05234(14) 0.58678(11) 0.0281(4) Uani 1 1 d . . .
C53 C 0.93997(16) -0.06570(17) 0.62001(12) 0.0366(4) Uani 1 1 d . . .
H53A H 0.9852 -0.0866 0.5869 0.044 Uiso 1 1 calc R . .
C54 C 0.98484(17) -0.04779(19) 0.70210(13) 0.0431(5) Uani 1 1 d . . .
H54A H 1.0616 -0.0564 0.7264 0.052 Uiso 1 1 calc R . .
C55 C 0.91618(18) -0.01708(17) 0.74863(13) 0.0411(5) Uani 1 1 d . . .
H55A H 0.9445 -0.0053 0.8053 0.049 Uiso 1 1 calc R . .
C56 C 0.80560(17) -0.00417(16) 0.71007(12) 0.0353(4) Uani 1 1 d . . .
H56A H 0.7589 0.0175 0.7418 0.042 Uiso 1 1 calc R . .
N60 N -0.02915(14) 0.42988(14) 0.28708(10) 0.0357(4) Uani 1 1 d . . .
O61 O 0.02664(17) 0.44870(16) 0.35733(10) 0.0682(6) Uani 1 1 d . . .
O62 O -0.01858(16) 0.33936(16) 0.25886(12) 0.0688(6) Uani 1 1 d . . .
O63 O -0.09615(14) 0.49632(13) 0.24729(9) 0.0511(4) Uani 1 1 d . . .

loop_
_atom_site_aniso_label
_atom_site_aniso_U_11
_atom_site_aniso_U_22
_atom_site_aniso_U_33
_atom_site_aniso_U_23
_atom_site_aniso_U_13
_atom_site_aniso_U_12
Ag1 0.02713(8) 0.03519(9) 0.02935(8) 0.00364(6) 0.00661(6) 0.00806(6)
C1 0.0221(8) 0.0304(9) 0.0207(8) -0.0022(7) 0.0048(6) 0.0021(7)
C2 0.0229(8) 0.0320(9) 0.0221(8) 0.0012(7) 0.0061(6) 0.0036(7)
C3 0.0218(9) 0.0414(11) 0.0396(10) 0.0066(9) 0.0083(8) 0.0058(8)
C4 0.0227(9) 0.0440(11) 0.0448(11) 0.0009(9) 0.0098(8) -0.0030(8)
C5 0.0323(10) 0.0303(9) 0.0407(11) -0.0005(8) 0.0118(8) -0.0027(8)
C6 0.0256(9) 0.0290(9) 0.0330(9) -0.0001(7) 0.0056(7) 0.0045(7)
N11 0.0199(7) 0.0314(8) 0.0276(8) 0.0013(6) 0.0037(6) 0.0056(6)
C11 0.0213(8) 0.0284(9) 0.0343(9) 0.0022(7) 0.0057(7) 0.0049(7)
C12 0.0214(8) 0.0338(10) 0.0329(9) 0.0088(8) 0.0047(7) 0.0063(7)
N12 0.0268(8) 0.0329(8) 0.0278(8) 0.0052(6) 0.0049(6) 0.0100(6)
N21 0.0237(7) 0.0280(7) 0.0259(7) 0.0036(6) 0.0038(6) 0.0008(6)
C22 0.0246(9) 0.0266(9) 0.0281(9) 0.0001(7) 0.0053(7) -0.0017(7)
C23 0.0290(10) 0.0450(11) 0.0361(10) -0.0053(9) 0.0103(8) 0.0004(8)
C24 0.0434(12) 0.0526(13) 0.0320(10) -0.0090(9) 0.0145(9) -0.0043(10)
C25 0.0456(12) 0.0426(11) 0.0249(9) -0.0014(8) 0.0027(8) -0.0058(9)
C26 0.0286(9) 0.0331(10) 0.0291(9) 0.0040(8) 0.0005(7) -0.0013(8)
N31 0.0283(8) 0.0357(8) 0.0269(8) 0.0027(7) 0.0010(6) 0.0056(7)
C32 0.0187(8) 0.0303(9) 0.0260(8) 0.0012(7) 0.0010(6) -0.0004(7)
C33 0.0293(9) 0.0300(9) 0.0301(9) 0.0056(8) 0.0014(7) -0.0006(8)
C34 0.0389(11) 0.0291(10) 0.0421(11) -0.0002(8) 0.0016(9) 0.0033(8)
C35 0.0351(10) 0.0424(11) 0.0331(10) -0.0109(9) 0.0008(8) 0.0038(9)
C36 0.0323(10) 0.0466(11) 0.0232(9) 0.0000(8) -0.0013(7) 0.0058(9)
N41 0.0229(7) 0.0348(8) 0.0277(8) -0.0024(6) 0.0059(6) 0.0050(6)
C42 0.0233(8) 0.0393(10) 0.0272(9) 0.0022(8) 0.0073(7) 0.0041(8)
C43 0.0434(12) 0.0583(14) 0.0291(10) 0.0074(9) 0.0109(9) 0.0085(10)
C44 0.0521(14) 0.0782(18) 0.0279(11) -0.0032(11) 0.0153(10) 0.0050(12)
C45 0.0412(12) 0.0602(14) 0.0430(12) -0.0158(11) 0.0178(10) 0.0034(11)
C46 0.0282(9) 0.0426(11) 0.0403(11) -0.0069(9) 0.0111(8) 0.0069(8)
N51 0.0296(8) 0.0279(8) 0.0327(8) 0.0005(6) 0.0087(6) 0.0057(6)
C52 0.0283(9) 0.0244(8) 0.0309(9) 0.0039(7) 0.0074(7) 0.0040(7)
C53 0.0277(9) 0.0430(11) 0.0383(11) -0.0024(9) 0.0081(8) 0.0051(8)
C54 0.0300(10) 0.0494(13) 0.0433(12) -0.0064(10) -0.0006(9) 0.0037(9)
C55 0.0446(12) 0.0391(11) 0.0331(10) -0.0073(9) 0.0006(9) 0.0044(9)
C56 0.0420(11) 0.0293(9) 0.0354(10) -0.0037(8) 0.0121(9) 0.0039(8)
N60 0.0333(9) 0.0351(9) 0.0345(9) -0.0001(7) 0.0023(7) 0.0075(7)
O61 0.0839(14) 0.0581(11) 0.0402(9) -0.0048(8) -0.0196(9) 0.0293(10)
O62 0.0636(12) 0.0610(12) 0.0674(12) -0.0240(10) -0.0051(9) 0.0306(10)
O63 0.0558(10) 0.0423(9) 0.0408(8) 0.0004(7) -0.0101(7) 0.0188(8)

loop_
_atom_type_symbol
_atom_type_description
_atom_type_scat_dispersion_real
_atom_type_scat_dispersion_imag
_atom_type_scat_source
C C 0.0033 0.0016 'International Tables Vol C Tables 4.2.6.8 and 6.1.1.4'
H H 0.0000 0.0000 'International Tables Vol C Tables 4.2.6.8 and 6.1.1.4'
N N 0.0061 0.0033 'International Tables Vol C Tables 4.2.6.8 and 6.1.1.4'
O O 0.0106 0.0060 'International Tables Vol C Tables 4.2.6.8 and 6.1.1.4'
Ag Ag -0.8971 1.1015 'International Tables Vol C Tables 4.2.6.8 and 6.1.1.4'

loop_
_geom_angle_atom_site_label_1
_geom_angle_atom_site_label_2
_geom_angle_atom_site_label_3
_geom_angle
_geom_angle_site_symmetry_1
_geom_angle_site_symmetry_3
_geom_angle_publ_flag
N41 Ag1 N21 144.98(5) 3_656 . ?
N41 Ag1 O62 123.26(7) 3_656 . ?
N21 Ag1 O62 90.39(7) . . ?
N41 Ag1 O61 94.74(6) 3_656 . ?
N21 Ag1 O61 116.81(6) . . ?
O62 Ag1 O61 49.16(5) . . ?
C6 C1 C2 119.24(16) . . ?
C6 C1 C11 122.21(15) . . ?
C2 C1 C11 118.56(16) . . ?
C3 C2 C1 118.82(17) . . ?
C3 C2 C12 121.96(16) . . ?
C1 C2 C12 119.22(16) . . ?
C2 C3 C4 121.54(17) . . ?
C5 C4 C3 119.52(18) . . ?
C4 C5 C6 119.67(19) . . ?
C1 C6 C5 121.18(17) . . ?
C22 N11 C32 124.28(15) . . ?
C22 N11 C11 117.72(15) . . ?
C32 N11 C11 117.93(14) . . ?
N11 C11 C1 114.32(15) . . ?
N12 C12 C2 114.32(15) . . ?
C42 N12 C52 122.25(15) . . ?
C42 N12 C12 119.67(15) . . ?
C52 N12 C12 117.76(15) . . ?
C22 N21 C26 117.85(16) . . ?
C22 N21 Ag1 124.88(12) . . ?
C26 N21 Ag1 116.10(13) . . ?
N21 C22 N11 118.44(16) . . ?
N21 C22 C23 121.69(17) . . ?
N11 C22 C23 119.85(17) . . ?
C24 C23 C22 119.19(19) . . ?
C25 C24 C23 119.50(19) . . ?
C26 C25 C24 118.11(19) . . ?
N21 C26 C25 123.64(19) . . ?
C32 N31 C36 117.91(17) . . ?
N31 C32 C33 121.78(17) . . ?
N31 C32 N11 116.44(16) . . ?
C33 C32 N11 121.72(16) . . ?
C34 C33 C32 118.68(17) . . ?
C33 C34 C35 120.00(19) . . ?
C36 C35 C34 117.51(19) . . ?
N31 C36 C35 124.08(18) . . ?
C42 N41 C46 118.19(17) . . ?
C42 N41 Ag1 123.87(12) . 3_656 ?
C46 N41 Ag1 116.36(14) . 3_656 ?
N41 C42 N12 117.90(16) . . ?
N41 C42 C43 121.63(18) . . ?
N12 C42 C43 120.44(18) . . ?
C44 C43 C42 118.8(2) . . ?
C43 C44 C45 120.1(2) . . ?
C46 C45 C44 117.9(2) . . ?
N41 C46 C45 123.4(2) . . ?
C52 N51 C56 117.33(17) . . ?
N51 C52 C53 122.76(17) . . ?
N51 C52 N12 116.74(16) . . ?
C53 C52 N12 120.47(17) . . ?
C54 C53 C52 118.54(19) . . ?
C53 C54 C55 119.17(19) . . ?
C56 C55 C54 117.99(19) . . ?
N51 C56 C55 124.17(19) . . ?
O61 N60 O63 121.76(18) . . ?
O61 N60 O62 117.12(18) . . ?
O63 N60 O62 121.06(18) . . ?
N60 O61 Ag1 95.53(13) . . ?
N60 O62 Ag1 97.09(12) . . ?

loop_
_geom_bond_atom_site_label_1
_geom_bond_atom_site_label_2
_geom_bond_distance
_geom_bond_site_symmetry_2
_geom_bond_publ_flag
Ag1 N41 2.2767(17) 3_656 ?
Ag1 N21 2.2999(16) . ?
Ag1 O62 2.5301(19) . ?
Ag1 O61 2.5662(19) . ?
C1 C6 1.392(3) . ?
C1 C2 1.407(2) . ?
C1 C11 1.517(2) . ?
C2 C3 1.393(3) . ?
C2 C12 1.519(3) . ?
C3 C4 1.393(3) . ?
C4 C5 1.381(3) . ?
C5 C6 1.396(3) . ?
N11 C22 1.404(2) . ?
N11 C32 1.412(2) . ?
N11 C11 1.470(2) . ?
C12 N12 1.468(2) . ?
N12 C42 1.403(2) . ?
N12 C52 1.410(2) . ?
N21 C22 1.345(2) . ?
N21 C26 1.355(2) . ?
C22 C23 1.404(3) . ?
C23 C24 1.383(3) . ?
C24 C25 1.383(3) . ?
C25 C26 1.382(3) . ?
N31 C32 1.344(2) . ?
N31 C36 1.347(3) . ?
C32 C33 1.404(3) . ?
C33 C34 1.383(3) . ?
C34 C35 1.386(3) . ?
C35 C36 1.380(3) . ?
N41 C42 1.345(2) . ?
N41 C46 1.355(3) . ?
N41 Ag1 2.2767(17) 3_656 ?
C42 C43 1.404(3) . ?
C43 C44 1.379(3) . ?
C44 C45 1.384(4) . ?
C45 C46 1.379(3) . ?
N51 C52 1.338(2) . ?
N51 C56 1.340(3) . ?
C52 C53 1.400(3) . ?
C53 C54 1.384(3) . ?
C54 C55 1.390(3) . ?
C55 C56 1.380(3) . ?
N60 O61 1.239(2) . ?
N60 O63 1.242(2) . ?
N60 O62 1.246(2) . ?

loop_
_geom_torsion_atom_site_label_1
_geom_torsion_atom_site_label_2
_geom_torsion_atom_site_label_3
_geom_torsion_atom_site_label_4
_geom_torsion
_geom_torsion_site_symmetry_1
_geom_torsion_site_symmetry_2
_geom_torsion_site_symmetry_3
_geom_torsion_site_symmetry_4
_geom_torsion_publ_flag
C6 C1 C2 C3 0.3(3) . . . . ?
C11 C1 C2 C3 179.90(16) . . . . ?
C6 C1 C2 C12 -179.67(16) . . . . ?
C11 C1 C2 C12 0.0(2) . . . . ?
C1 C2 C3 C4 -1.3(3) . . . . ?
C12 C2 C3 C4 178.59(19) . . . . ?
C2 C3 C4 C5 1.5(3) . . . . ?
C3 C4 C5 C6 -0.6(3) . . . . ?
C2 C1 C6 C5 0.6(3) . . . . ?
C11 C1 C6 C5 -179.01(17) . . . . ?
C4 C5 C6 C1 -0.4(3) . . . . ?
C22 N11 C11 C1 98.83(19) . . . . ?
C32 N11 C11 C1 -84.2(2) . . . . ?
C6 C1 C11 N11 -6.3(2) . . . . ?
C2 C1 C11 N11 174.04(15) . . . . ?
C3 C2 C12 N12 7.3(3) . . . . ?
C1 C2 C12 N12 -172.82(15) . . . . ?
C2 C12 N12 C42 -105.2(2) . . . . ?
C2 C12 N12 C52 81.1(2) . . . . ?
N41 Ag1 N21 C22 -14.6(2) 3_656 . . . ?
O62 Ag1 N21 C22 -179.50(15) . . . . ?
O61 Ag1 N21 C22 137.33(14) . . . . ?
N41 Ag1 N21 C26 152.68(13) 3_656 . . . ?
O62 Ag1 N21 C26 -12.21(14) . . . . ?
O61 Ag1 N21 C26 -55.38(15) . . . . ?
C26 N21 C22 N11 -179.11(16) . . . . ?
Ag1 N21 C22 N11 -12.0(2) . . . . ?
C26 N21 C22 C23 -1.1(3) . . . . ?
Ag1 N21 C22 C23 165.95(14) . . . . ?
C32 N11 C22 N21 -29.2(3) . . . . ?
C11 N11 C22 N21 147.48(16) . . . . ?
C32 N11 C22 C23 152.75(18) . . . . ?
C11 N11 C22 C23 -30.5(2) . . . . ?
N21 C22 C23 C24 -0.1(3) . . . . ?
N11 C22 C23 C24 177.85(19) . . . . ?
C22 C23 C24 C25 0.9(3) . . . . ?
C23 C24 C25 C26 -0.5(3) . . . . ?
C22 N21 C26 C25 1.6(3) . . . . ?
Ag1 N21 C26 C25 -166.62(16) . . . . ?
C24 C25 C26 N21 -0.8(3) . . . . ?
C36 N31 C32 C33 2.2(3) . . . . ?
C36 N31 C32 N11 179.47(17) . . . . ?
C22 N11 C32 N31 155.24(17) . . . . ?
C11 N11 C32 N31 -21.5(2) . . . . ?
C22 N11 C32 C33 -27.5(3) . . . . ?
C11 N11 C32 C33 155.80(16) . . . . ?
N31 C32 C33 C34 -1.6(3) . . . . ?
N11 C32 C33 C34 -178.73(17) . . . . ?
C32 C33 C34 C35 -0.2(3) . . . . ?
C33 C34 C35 C36 1.2(3) . . . . ?
C32 N31 C36 C35 -1.1(3) . . . . ?
C34 C35 C36 N31 -0.6(3) . . . . ?
C46 N41 C42 N12 178.62(17) . . . . ?
Ag1 N41 C42 N12 13.5(2) 3_656 . . . ?
C46 N41 C42 C43 0.7(3) . . . . ?
Ag1 N41 C42 C43 -164.41(15) 3_656 . . . ?
C52 N12 C42 N41 27.3(3) . . . . ?
C12 N12 C42 N41 -146.06(17) . . . . ?
C52 N12 C42 C43 -154.75(19) . . . . ?
C12 N12 C42 C43 31.9(3) . . . . ?
N41 C42 C43 C44 0.3(3) . . . . ?
N12 C42 C43 C44 -177.5(2) . . . . ?
C42 C43 C44 C45 -1.2(4) . . . . ?
C43 C44 C45 C46 1.0(4) . . . . ?
C42 N41 C46 C45 -1.0(3) . . . . ?
Ag1 N41 C46 C45 165.29(17) 3_656 . . . ?
C44 C45 C46 N41 0.1(3) . . . . ?
C56 N51 C52 C53 -2.2(3) . . . . ?
C56 N51 C52 N12 179.46(16) . . . . ?
C42 N12 C52 N51 -144.63(18) . . . . ?
C12 N12 C52 N51 28.9(2) . . . . ?
C42 N12 C52 C53 37.0(3) . . . . ?
C12 N12 C52 C53 -149.51(18) . . . . ?
N51 C52 C53 C54 1.8(3) . . . . ?
N12 C52 C53 C54 -179.89(19) . . . . ?
C52 C53 C54 C55 -0.1(3) . . . . ?
C53 C54 C55 C56 -1.0(3) . . . . ?
C52 N51 C56 C55 1.0(3) . . . . ?
C54 C55 C56 N51 0.6(3) . . . . ?
O63 N60 O61 Ag1 -172.39(18) . . . . ?
O62 N60 O61 Ag1 10.5(2) . . . . ?
N41 Ag1 O61 N60 -137.02(15) 3_656 . . . ?
N21 Ag1 O61 N60 58.69(17) . . . . ?
O62 Ag1 O61 N60 -6.04(13) . . . . ?
O61 N60 O62 Ag1 -10.6(2) . . . . ?
O63 N60 O62 Ag1 172.18(17) . . . . ?
N41 Ag1 O62 N60 70.15(17) 3_656 . . . ?
N21 Ag1 O62 N60 -120.16(15) . . . . ?
O61 Ag1 O62 N60 6.02(13) . . . . ?
